data_4116070
loop_
_publ_author_name
'Patrick L. Holland'
'William B. Tolman'

_publ_section_title
;
 A Structural Model of the Type 1 Copper Protein Active Site:
 N2S(thiolate)S(thioether) Ligation in a Cu(II) Complex
;
_journal_name_full 'Journal of the American Chemical Society'
_journal_page_first 6331
_journal_page_last 6332
_journal_paper_doi 10.1021/ja001328v
_journal_volume 122
_journal_year 2000
_chemical_compound_source 'Patrick Holland'
_chemical_formula_moiety 'C44 H56 Cu N2 O S'
_chemical_formula_sum 'C44 H56 Cu N2 O S'
_chemical_formula_weight 724.51
_chemical_name_common 00104
_chemical_name_systematic
;
 A(iPr)CuSCPh2(CH2OCH3)
;
_space_group_IT_number 14
_symmetry_cell_setting monoclinic
_symmetry_space_group_name_Hall '-P 2yn'
_symmetry_space_group_name_H-M 'P 1 21/n 1'
_atom_sites_solution_hydrogens geom
_atom_sites_solution_primary direct
_atom_sites_solution_secondary difmap
_audit_creation_method SHELXL-97
_cell_angle_alpha 90
_cell_angle_beta 92.577(1)
_cell_angle_gamma 90
_cell_formula_units_Z 4
_cell_length_a 8.9674(5)
_cell_length_b 11.8249(6)
_cell_length_c 37.037(2)
_cell_measurement_reflns_used 3790
_cell_measurement_temperature 173(2)
_cell_measurement_theta_max 25
_cell_measurement_theta_min 1
_cell_volume 3923.4(4)
_computing_cell_refinement SAINT
_computing_data_collection SMART
_computing_data_reduction XPREP
_computing_molecular_graphics ORTEP
_computing_structure_refinement 'SHELXL-97 (Sheldrick, 1997)'
_computing_structure_solution SIR-92
_diffrn_ambient_temperature 173(2)
_diffrn_measured_fraction_theta_full 0.998
_diffrn_measured_fraction_theta_max 0.998
_diffrn_measurement_device_type SMART
_diffrn_measurement_method hemisphere
_diffrn_radiation_monochromator graphite
_diffrn_radiation_source 'fine-focus sealed tube'
_diffrn_radiation_type MoK\a
_diffrn_radiation_wavelength 0.71073
_diffrn_reflns_av_R_equivalents 0.0447
_diffrn_reflns_av_sigmaI/netI 0.0941
_diffrn_reflns_limit_h_max 10
_diffrn_reflns_limit_h_min -10
_diffrn_reflns_limit_k_max 14
_diffrn_reflns_limit_k_min -10
_diffrn_reflns_limit_l_max 44
_diffrn_reflns_limit_l_min -39
_diffrn_reflns_number 20807
_diffrn_reflns_theta_full 25.04
_diffrn_reflns_theta_max 25.04
_diffrn_reflns_theta_min 1.81
_exptl_absorpt_coefficient_mu 0.645
_exptl_absorpt_correction_T_max 1.00
_exptl_absorpt_correction_T_min 0.837
_exptl_absorpt_correction_type 'SADABS (Sheldrick, 1996)'
_exptl_absorpt_process_details empirical
_exptl_crystal_colour blue-brown
_exptl_crystal_density_diffrn 1.227
_exptl_crystal_description plate
_exptl_crystal_F_000 1548
_exptl_crystal_size_max 0.2
_exptl_crystal_size_mid 0.2
_exptl_crystal_size_min 0.03
_refine_diff_density_max 0.760
_refine_diff_density_min -0.473
_refine_diff_density_rms 0.077
_refine_ls_extinction_method none
_refine_ls_goodness_of_fit_ref 1.042
_refine_ls_hydrogen_treatment mixed
_refine_ls_matrix_type full
_refine_ls_number_parameters 453
_refine_ls_number_reflns 6936
_refine_ls_number_restraints 0
_refine_ls_restrained_S_all 1.042
_refine_ls_R_factor_all 0.1083
_refine_ls_R_factor_gt 0.0648
_refine_ls_shift/su_max 0.003
_refine_ls_shift/su_mean 0.000
_refine_ls_structure_factor_coef Fsqd
_refine_ls_weighting_details 'calc w=1/[\s^2^(Fo^2^)+(0.0374P)^2^+7.8385P] where P=(Fo^2^+2Fc^2^)/3'
_refine_ls_weighting_scheme calc
_refine_ls_wR_factor_gt 0.1263
_refine_ls_wR_factor_ref 0.1400
_reflns_number_gt 4503
_reflns_number_total 6936
_reflns_threshold_expression >2sigma(I)
_cod_data_source_file ja001328v_1.cif
_cod_data_source_block 00104
_cod_database_code 4116070

loop_
_symmetry_equiv_pos_as_xyz
'x, y, z'
'-x+1/2, y+1/2, -z+1/2'
'-x, -y, -z'
'x-1/2, -y-1/2, z-1/2'

loop_
_atom_site_label
_atom_site_type_symbol
_atom_site_fract_x
_atom_site_fract_y
_atom_site_fract_z
_atom_site_U_iso_or_equiv
_atom_site_adp_type
_atom_site_occupancy
_atom_site_symmetry_multiplicity
_atom_site_calc_flag
_atom_site_refinement_flags
Cu Cu 0.66467(6) 0.29546(5) 0.113057(15) 0.02117(16) Uani 1 1 d .
S S 0.73332(14) 0.22479(11) 0.16369(3) 0.0296(3) Uani 1 1 d .
O O 1.1556(4) 0.3380(3) 0.15138(9) 0.0334(9) Uani 1 1 d .
N1 N 0.6057(4) 0.2143(3) 0.07022(10) 0.0222(9) Uani 1 1 d .
N2 N 0.5998(4) 0.4398(3) 0.09617(10) 0.0210(9) Uani 1 1 d .
C1 C 0.4524(5) 0.1787(4) 0.01479(13) 0.0283(12) Uani 1 1 d .
H1A H 0.5371 0.1393 0.0047 0.042 Uiso 1 1 calc R
H1B H 0.4020 0.2248 -0.0041 0.042 Uiso 1 1 calc R
H1C H 0.3821 0.1232 0.0238 0.042 Uiso 1 1 calc R
C2 C 0.5077(5) 0.2537(4) 0.04532(12) 0.0199(10) Uani 1 1 d .
C3 C 0.4539(5) 0.3662(4) 0.04544(13) 0.0244(11) Uani 1 1 d .
H3 H 0.3764 0.3840 0.0280 0.029 Uiso 1 1 calc R
C4 C 0.5027(5) 0.4541(4) 0.06851(12) 0.0210(10) Uani 1 1 d .
C5 C 0.4411(5) 0.5710(4) 0.05986(14) 0.0284(12) Uani 1 1 d .
H5A H 0.3673 0.5914 0.0775 0.043 Uiso 1 1 calc R
H5B H 0.3936 0.5710 0.0355 0.043 Uiso 1 1 calc R
H5C H 0.5228 0.6262 0.0610 0.043 Uiso 1 1 calc R
C6 C 0.6737(5) 0.1048(4) 0.06623(12) 0.0218(10) Uani 1 1 d .
C7 C 0.6033(5) 0.0079(4) 0.07898(13) 0.0270(11) Uani 1 1 d .
C8 C 0.6777(6) -0.0950(4) 0.07622(13) 0.0314(12) Uani 1 1 d .
H8 H 0.6323 -0.1618 0.0849 0.038 Uiso 1 1 calc R
C9 C 0.8160(6) -0.1024(4) 0.06119(14) 0.0345(13) Uani 1 1 d .
H9 H 0.8637 -0.1737 0.0591 0.041 Uiso 1 1 calc R
C10 C 0.8838(5) -0.0059(4) 0.04932(13) 0.0299(12) Uani 1 1 d .
H10 H 0.9793 -0.0115 0.0393 0.036 Uiso 1 1 calc R
C11 C 0.8159(5) 0.1001(4) 0.05153(12) 0.0246(11) Uani 1 1 d .
C12 C 0.4557(5) 0.0111(4) 0.09677(14) 0.0306(12) Uani 1 1 d .
H12 H 0.4171 0.0904 0.0951 0.037 Uiso 1 1 calc R
C13 C 0.3387(6) -0.0666(5) 0.07793(16) 0.0472(15) Uani 1 1 d .
H13A H 0.3293 -0.0478 0.0522 0.071 Uiso 1 1 calc R
H13B H 0.2422 -0.0560 0.0889 0.071 Uiso 1 1 calc R
H13C H 0.3703 -0.1456 0.0808 0.071 Uiso 1 1 calc R
C14 C 0.4732(6) -0.0199(5) 0.13699(14) 0.0439(15) Uani 1 1 d .
H14A H 0.5033 -0.0993 0.1394 0.066 Uiso 1 1 calc R
H14B H 0.3779 -0.0086 0.1484 0.066 Uiso 1 1 calc R
H14C H 0.5496 0.0284 0.1488 0.066 Uiso 1 1 calc R
C15 C 0.8946(5) 0.2068(4) 0.03950(13) 0.0315(12) Uani 1 1 d .
H15 H 0.8673 0.2689 0.0563 0.038 Uiso 1 1 calc R
C16 C 0.8437(6) 0.2429(4) 0.00163(15) 0.0425(15) Uani 1 1 d .
H16A H 0.8665 0.1829 -0.0155 0.064 Uiso 1 1 calc R
H16B H 0.8958 0.3124 -0.0048 0.064 Uiso 1 1 calc R
H16C H 0.7358 0.2566 0.0007 0.064 Uiso 1 1 calc R
C17 C 1.0651(5) 0.1961(5) 0.04186(15) 0.0405(13) Uani 1 1 d .
H17A H 1.0968 0.1624 0.0651 0.061 Uiso 1 1 calc R
H17B H 1.1100 0.2713 0.0398 0.061 Uiso 1 1 calc R
H17C H 1.0974 0.1479 0.0222 0.061 Uiso 1 1 calc R
C18 C 0.6616(5) 0.5374(3) 0.11474(13) 0.0233(10) Uani 1 1 d .
C19 C 0.5885(5) 0.5869(4) 0.14342(13) 0.0244(11) Uani 1 1 d .
C20 C 0.6560(6) 0.6793(4) 0.16079(14) 0.0318(12) Uani 1 1 d .
H20 H 0.6069 0.7147 0.1800 0.038 Uiso 1 1 calc R
C21 C 0.7919(6) 0.7209(4) 0.15097(14) 0.0347(13) Uani 1 1 d .
H21 H 0.8351 0.7847 0.1630 0.042 Uiso 1 1 calc R
C22 C 0.8645(5) 0.6683(4) 0.12328(13) 0.0290(12) Uani 1 1 d .
H22 H 0.9589 0.6960 0.1166 0.035 Uiso 1 1 calc R
C23 C 0.8023(5) 0.5767(4) 0.10525(12) 0.0236(11) Uani 1 1 d .
C24 C 0.4412(5) 0.5428(4) 0.15670(14) 0.0318(12) Uani 1 1 d .
H24 H 0.4006 0.4870 0.1385 0.038 Uiso 1 1 calc R
C25 C 0.3235(6) 0.6361(5) 0.16040(16) 0.0461(15) Uani 1 1 d .
H25A H 0.2258 0.6016 0.1639 0.069 Uiso 1 1 calc R
H25B H 0.3183 0.6823 0.1384 0.069 Uiso 1 1 calc R
H25C H 0.3513 0.6840 0.1812 0.069 Uiso 1 1 calc R
C26 C 0.4688(6) 0.4802(5) 0.19224(14) 0.0439(15) Uani 1 1 d .
H26A H 0.5431 0.4207 0.1891 0.066 Uiso 1 1 calc R
H26B H 0.3753 0.4463 0.1996 0.066 Uiso 1 1 calc R
H26C H 0.5058 0.5335 0.2108 0.066 Uiso 1 1 calc R
C27 C 0.8839(5) 0.5202(4) 0.07438(12) 0.0231(11) Uani 1 1 d .
H27 H 0.8630 0.4373 0.0759 0.028 Uiso 1 1 calc R
C28 C 0.8259(5) 0.5590(4) 0.03692(13) 0.0326(12) Uani 1 1 d .
H28A H 0.7214 0.5361 0.0331 0.049 Uiso 1 1 calc R
H28B H 0.8858 0.5242 0.0184 0.049 Uiso 1 1 calc R
H28C H 0.8334 0.6415 0.0353 0.049 Uiso 1 1 calc R
C29 C 1.0544(5) 0.5339(4) 0.07749(14) 0.0359(13) Uani 1 1 d .
H29A H 1.1006 0.4816 0.0608 0.054 Uiso 1 1 calc R
H29B H 1.0904 0.5171 0.1023 0.054 Uiso 1 1 calc R
H29C H 1.0810 0.6118 0.0714 0.054 Uiso 1 1 calc R
C30 C 0.9288(5) 0.2623(4) 0.17725(13) 0.0267(11) Uani 1 1 d .
C31 C 1.0050(5) 0.3044(4) 0.14353(13) 0.0298(11) Uani 1 1 d .
H31A H 1.0033 0.2435 0.1252 0.036 Uiso 1 1 calc R
H31B H 0.9482 0.3694 0.1332 0.036 Uiso 1 1 calc R
C32 C 1.2652(6) 0.2645(4) 0.13749(16) 0.0440(15) Uani 1 1 d .
H32A H 1.2320 0.1859 0.1396 0.066 Uiso 1 1 calc R
H32B H 1.3600 0.2747 0.1513 0.066 Uiso 1 1 calc R
H32C H 1.2787 0.2824 0.1120 0.066 Uiso 1 1 calc R
C33 C 1.0136(5) 0.1580(4) 0.19177(14) 0.0318(12) Uani 1 1 d .
C34 C 0.9899(6) 0.0527(4) 0.17655(17) 0.0458(15) Uani 1 1 d .
H34 H 0.9114 0.0418 0.1588 0.055 Uiso 1 1 calc R
C35 C 1.0813(7) -0.0377(5) 0.1872(2) 0.068(2) Uani 1 1 d .
H35 H 1.0635 -0.1104 0.1770 0.081 Uiso 1 1 calc R
C36 C 1.1963(8) -0.0231(6) 0.2123(2) 0.067(2) Uani 1 1 d .
H36 H 1.2589 -0.0851 0.2190 0.081 Uiso 1 1 calc R
C37 C 1.2216(7) 0.0816(7) 0.22788(17) 0.064(2) Uani 1 1 d .
H37 H 1.3006 0.0917 0.2455 0.077 Uiso 1 1 calc R
C38 C 1.1301(6) 0.1724(5) 0.21750(15) 0.0461(15) Uani 1 1 d .
H38 H 1.1475 0.2447 0.2281 0.055 Uiso 1 1 calc R
C39 C 0.9115(5) 0.3538(4) 0.20616(13) 0.0263(11) Uani 1 1 d .
C40 C 0.9405(6) 0.4674(4) 0.19922(14) 0.0342(13) Uani 1 1 d .
H40 H 0.9775 0.4894 0.1766 0.041 Uiso 1 1 calc R
C41 C 0.9150(6) 0.5487(5) 0.22554(16) 0.0432(14) Uani 1 1 d .
H41 H 0.9357 0.6259 0.2208 0.052 Uiso 1 1 calc R
C42 C 0.8602(6) 0.5184(5) 0.25839(15) 0.0460(15) Uani 1 1 d .
H42 H 0.8429 0.5742 0.2761 0.055 Uiso 1 1 calc R
C43 C 0.8310(7) 0.4067(5) 0.26513(15) 0.0462(15) Uani 1 1 d .
H43 H 0.7934 0.3852 0.2877 0.055 Uiso 1 1 calc R
C44 C 0.8557(6) 0.3255(4) 0.23943(14) 0.0381(14) Uani 1 1 d .
H44 H 0.8342 0.2486 0.2445 0.046 Uiso 1 1 calc R

loop_
_atom_site_aniso_label
_atom_site_aniso_U_11
_atom_site_aniso_U_22
_atom_site_aniso_U_33
_atom_site_aniso_U_23
_atom_site_aniso_U_13
_atom_site_aniso_U_12
Cu 0.0211(3) 0.0205(3) 0.0218(3) 0.0002(3) -0.0008(2) 0.0012(3)
S 0.0274(7) 0.0343(8) 0.0266(7) 0.0056(6) -0.0026(5) -0.0038(6)
O 0.0254(19) 0.033(2) 0.042(2) -0.0034(16) 0.0042(17) -0.0023(15)
N1 0.023(2) 0.018(2) 0.026(2) 0.0000(18) 0.0026(17) -0.0012(17)
N2 0.020(2) 0.019(2) 0.024(2) -0.0014(16) -0.0004(18) -0.0031(16)
C1 0.028(3) 0.029(3) 0.027(3) -0.005(2) -0.007(2) 0.002(2)
C2 0.016(2) 0.027(2) 0.017(2) 0.0014(19) -0.002(2) -0.0012(19)
C3 0.020(3) 0.025(3) 0.027(3) 0.000(2) -0.005(2) 0.001(2)
C4 0.015(2) 0.025(3) 0.023(3) 0.004(2) 0.003(2) -0.0018(19)
C5 0.024(3) 0.024(3) 0.037(3) 0.004(2) -0.003(2) 0.003(2)
C6 0.023(3) 0.022(3) 0.020(3) -0.003(2) -0.002(2) 0.001(2)
C7 0.030(3) 0.023(3) 0.028(3) -0.001(2) -0.001(2) 0.003(2)
C8 0.035(3) 0.028(3) 0.032(3) -0.001(2) 0.009(2) -0.004(2)
C9 0.043(3) 0.021(3) 0.040(3) -0.001(2) 0.000(3) 0.009(2)
C10 0.024(3) 0.032(3) 0.034(3) -0.004(2) 0.005(2) 0.009(2)
C11 0.026(3) 0.025(3) 0.023(3) -0.003(2) 0.003(2) -0.002(2)
C12 0.028(3) 0.026(3) 0.039(3) 0.001(2) 0.008(2) -0.001(2)
C13 0.032(3) 0.053(4) 0.057(4) 0.000(3) 0.007(3) -0.011(3)
C14 0.050(4) 0.043(4) 0.041(4) -0.001(3) 0.017(3) -0.011(3)
C15 0.029(3) 0.027(3) 0.039(3) -0.006(2) 0.006(2) -0.006(2)
C16 0.031(3) 0.040(3) 0.058(4) 0.014(3) 0.014(3) -0.002(2)
C17 0.029(3) 0.048(3) 0.045(3) -0.007(3) 0.006(3) -0.006(3)
C18 0.022(2) 0.018(2) 0.030(3) 0.004(2) -0.003(2) -0.003(2)
C19 0.022(3) 0.022(3) 0.030(3) 0.001(2) 0.002(2) 0.001(2)
C20 0.041(3) 0.022(3) 0.032(3) -0.008(2) 0.003(2) -0.005(2)
C21 0.041(3) 0.025(3) 0.038(3) -0.005(2) -0.003(3) 0.001(2)
C22 0.023(3) 0.029(3) 0.035(3) 0.001(2) 0.003(2) -0.005(2)
C23 0.028(3) 0.021(3) 0.021(3) 0.002(2) -0.003(2) -0.001(2)
C24 0.030(3) 0.031(3) 0.034(3) -0.008(2) 0.005(2) -0.005(2)
C25 0.033(3) 0.045(4) 0.061(4) -0.013(3) 0.008(3) 0.004(3)
C26 0.046(4) 0.046(4) 0.041(4) -0.006(3) 0.013(3) -0.003(3)
C27 0.021(3) 0.019(3) 0.029(3) 0.004(2) 0.005(2) 0.000(2)
C28 0.029(3) 0.036(3) 0.033(3) 0.005(2) 0.003(2) -0.003(2)
C29 0.027(3) 0.041(3) 0.040(3) 0.002(3) 0.000(2) 0.000(2)
C30 0.023(3) 0.034(3) 0.023(3) 0.004(2) -0.001(2) -0.005(2)
C31 0.025(3) 0.032(3) 0.032(3) 0.002(2) -0.001(2) -0.002(2)
C32 0.028(3) 0.041(3) 0.064(4) -0.017(3) 0.004(3) -0.001(2)
C33 0.027(3) 0.036(3) 0.033(3) 0.006(2) 0.003(2) 0.002(2)
C34 0.033(3) 0.029(3) 0.076(5) 0.008(3) 0.003(3) 0.006(2)
C35 0.045(4) 0.039(4) 0.122(7) 0.012(4) 0.023(4) 0.003(3)
C36 0.047(4) 0.079(5) 0.079(5) 0.044(4) 0.031(4) 0.033(4)
C37 0.046(4) 0.106(6) 0.040(4) 0.011(4) 0.000(3) 0.031(4)
C38 0.043(4) 0.061(4) 0.033(3) 0.003(3) -0.004(3) 0.013(3)
C39 0.025(3) 0.030(3) 0.024(3) -0.001(2) -0.004(2) 0.002(2)
C40 0.035(3) 0.037(3) 0.030(3) 0.001(2) 0.002(2) -0.002(2)
C41 0.046(4) 0.033(3) 0.049(4) -0.008(3) -0.012(3) 0.000(3)
C42 0.054(4) 0.050(4) 0.033(3) -0.011(3) -0.004(3) 0.017(3)
C43 0.057(4) 0.053(4) 0.029(3) 0.003(3) 0.008(3) 0.014(3)
C44 0.043(3) 0.039(3) 0.033(3) 0.003(2) 0.003(3) 0.000(3)

loop_
_atom_type_symbol
_atom_type_description
_atom_type_scat_dispersion_real
_atom_type_scat_dispersion_imag
_atom_type_scat_source
C C 0.0033 0.0016 'International Tables Vol C Tables 4.2.6.8 and 6.1.1.4'
H H 0.0000 0.0000 'International Tables Vol C Tables 4.2.6.8 and 6.1.1.4'
N N 0.0061 0.0033 'International Tables Vol C Tables 4.2.6.8 and 6.1.1.4'
O O 0.0106 0.0060 'International Tables Vol C Tables 4.2.6.8 and 6.1.1.4'
S S 0.1246 0.1234 'International Tables Vol C Tables 4.2.6.8 and 6.1.1.4'
Cu Cu 0.3201 1.2651 'International Tables Vol C Tables 4.2.6.8 and 6.1.1.4'

loop_
_geom_angle_atom_site_label_1
_geom_angle_atom_site_label_2
_geom_angle_atom_site_label_3
_geom_angle
N2 Cu N1 96.23(16)
N2 Cu S 135.90(12)
N1 Cu S 126.59(12)
C30 S Cu 112.26(15)
C32 O C31 114.7(4)
C2 N1 C6 120.9(4)
C2 N1 Cu 123.4(3)
C6 N1 Cu 115.7(3)
C4 N2 C18 119.5(4)
C4 N2 Cu 123.4(3)
C18 N2 Cu 117.2(3)
N1 C2 C3 122.8(4)
N1 C2 C1 120.0(4)
C3 C2 C1 117.1(4)
C4 C3 C2 127.0(4)
N2 C4 C3 123.5(4)
N2 C4 C5 120.0(4)
C3 C4 C5 116.5(4)
C7 C6 C11 121.9(4)
C7 C6 N1 120.1(4)
C11 C6 N1 117.9(4)
C8 C7 C6 117.7(4)
C8 C7 C12 119.1(4)
C6 C7 C12 123.1(4)
C9 C8 C7 121.6(5)
C10 C9 C8 119.6(4)
C9 C10 C11 121.7(4)
C10 C11 C6 117.4(4)
C10 C11 C15 121.2(4)
C6 C11 C15 121.4(4)
C7 C12 C14 111.4(4)
C7 C12 C13 112.4(4)
C14 C12 C13 109.6(4)
C16 C15 C11 112.3(4)
C16 C15 C17 109.5(4)
C11 C15 C17 113.0(4)
C19 C18 C23 120.5(4)
C19 C18 N2 120.9(4)
C23 C18 N2 118.4(4)
C20 C19 C18 118.0(4)
C20 C19 C24 119.0(4)
C18 C19 C24 122.9(4)
C21 C20 C19 122.0(5)
C20 C21 C22 119.1(5)
C23 C22 C21 121.2(5)
C22 C23 C18 119.2(4)
C22 C23 C27 120.4(4)
C18 C23 C27 120.4(4)
C26 C24 C19 109.7(4)
C26 C24 C25 111.0(4)
C19 C24 C25 113.1(4)
C28 C27 C29 109.4(4)
C28 C27 C23 112.9(4)
C29 C27 C23 113.8(4)
C33 C30 C31 108.3(4)
C33 C30 C39 112.7(4)
C31 C30 C39 113.7(4)
C33 C30 S 110.5(3)
C31 C30 S 107.9(3)
C39 C30 S 103.5(3)
O C31 C30 112.2(4)
C34 C33 C38 119.1(5)
C34 C33 C30 121.2(5)
C38 C33 C30 119.2(5)
C33 C34 C35 119.9(6)
C36 C35 C34 120.8(7)
C35 C36 C37 120.1(6)
C36 C37 C38 119.5(7)
C33 C38 C37 120.6(6)
C44 C39 C40 118.2(5)
C44 C39 C30 120.0(4)
C40 C39 C30 121.7(4)
C39 C40 C41 119.8(5)
C42 C41 C40 120.9(5)
C43 C42 C41 119.3(5)
C42 C43 C44 120.5(5)
C43 C44 C39 121.3(5)

loop_
_geom_bond_atom_site_label_1
_geom_bond_atom_site_label_2
_geom_bond_distance
Cu N2 1.900(4)
Cu N1 1.908(4)
Cu S 2.1189(14)
S C30 1.855(5)
O C32 1.425(6)
O C31 1.425(5)
N1 C2 1.329(5)
N1 C6 1.443(5)
N2 C4 1.325(6)
N2 C18 1.441(6)
C1 C2 1.503(6)
C2 C3 1.414(6)
C3 C4 1.404(6)
C4 C5 1.517(6)
C6 C7 1.400(6)
C6 C11 1.410(6)
C7 C8 1.394(6)
C7 C12 1.506(6)
C8 C9 1.385(7)
C9 C10 1.374(7)
C10 C11 1.398(6)
C11 C15 1.522(6)
C12 C14 1.536(7)
C12 C13 1.538(7)
C15 C16 1.517(7)
C15 C17 1.532(6)
C18 C19 1.401(6)
C18 C23 1.404(6)
C19 C20 1.392(6)
C19 C24 1.523(6)
C20 C21 1.378(7)
C21 C22 1.387(7)
C22 C23 1.378(6)
C23 C27 1.538(6)
C24 C26 1.520(7)
C24 C25 1.538(7)
C27 C28 1.530(6)
C27 C29 1.537(6)
C30 C33 1.533(7)
C30 C31 1.533(6)
C30 C39 1.535(6)
C33 C34 1.380(7)
C33 C38 1.392(7)
C34 C35 1.394(8)
C35 C36 1.367(10)
C36 C37 1.380(10)
C37 C38 1.395(8)
C39 C44 1.392(7)
C39 C40 1.395(7)
C40 C41 1.395(7)
C41 C42 1.380(8)
C42 C43 1.371(8)
C43 C44 1.377(7)

loop_
_geom_torsion_atom_site_label_1
_geom_torsion_atom_site_label_2
_geom_torsion_atom_site_label_3
_geom_torsion_atom_site_label_4
_geom_torsion
N2 Cu S C30 -78.7(2)
N1 Cu S C30 117.5(2)
N2 Cu N1 C2 -18.7(4)
S Cu N1 C2 150.0(3)
N2 Cu N1 C6 161.8(3)
S Cu N1 C6 -29.5(3)
N1 Cu N2 C4 18.8(4)
S Cu N2 C4 -148.2(3)
N1 Cu N2 C18 -160.9(3)
S Cu N2 C18 32.1(4)
C6 N1 C2 C3 -171.0(4)
Cu N1 C2 C3 9.5(6)
C6 N1 C2 C1 7.4(6)
Cu N1 C2 C1 -172.2(3)
N1 C2 C3 C4 6.4(7)
C1 C2 C3 C4 -171.9(4)
C18 N2 C4 C3 170.0(4)
Cu N2 C4 C3 -9.7(6)
C18 N2 C4 C5 -8.4(6)
Cu N2 C4 C5 171.9(3)
C2 C3 C4 N2 -6.4(7)
C2 C3 C4 C5 172.1(4)
C2 N1 C6 C7 -87.6(5)
Cu N1 C6 C7 91.9(4)
C2 N1 C6 C11 96.5(5)
Cu N1 C6 C11 -83.9(4)
C11 C6 C7 C8 -0.9(7)
N1 C6 C7 C8 -176.6(4)
C11 C6 C7 C12 176.4(5)
N1 C6 C7 C12 0.7(7)
C6 C7 C8 C9 -0.5(7)
C12 C7 C8 C9 -177.9(5)
C7 C8 C9 C10 1.4(8)
C8 C9 C10 C11 -0.9(8)
C9 C10 C11 C6 -0.5(7)
C9 C10 C11 C15 177.8(5)
C7 C6 C11 C10 1.4(7)
N1 C6 C11 C10 177.1(4)
C7 C6 C11 C15 -176.9(4)
N1 C6 C11 C15 -1.1(7)
C8 C7 C12 C14 65.0(6)
C6 C7 C12 C14 -112.3(5)
C8 C7 C12 C13 -58.4(6)
C6 C7 C12 C13 124.3(5)
C10 C11 C15 C16 98.4(5)
C6 C11 C15 C16 -83.4(6)
C10 C11 C15 C17 -26.0(6)
C6 C11 C15 C17 152.2(4)
C4 N2 C18 C19 87.4(6)
Cu N2 C18 C19 -92.9(5)
C4 N2 C18 C23 -97.2(5)
Cu N2 C18 C23 82.4(5)
C23 C18 C19 C20 3.2(7)
N2 C18 C19 C20 178.5(4)
C23 C18 C19 C24 -175.5(4)
N2 C18 C19 C24 -0.3(7)
C18 C19 C20 C21 -1.2(7)
C24 C19 C20 C21 177.6(5)
C19 C20 C21 C22 -0.9(8)
C20 C21 C22 C23 0.9(8)
C21 C22 C23 C18 1.1(7)
C21 C22 C23 C27 179.5(4)
C19 C18 C23 C22 -3.2(7)
N2 C18 C23 C22 -178.6(4)
C19 C18 C23 C27 178.5(4)
N2 C18 C23 C27 3.1(6)
C20 C19 C24 C26 -73.6(6)
C18 C19 C24 C26 105.1(5)
C20 C19 C24 C25 50.8(6)
C18 C19 C24 C25 -130.5(5)
C22 C23 C27 C28 -98.7(5)
C18 C23 C27 C28 79.6(5)
C22 C23 C27 C29 26.9(6)
C18 C23 C27 C29 -154.8(4)
Cu S C30 C33 -135.2(3)
Cu S C30 C31 -16.9(4)
Cu S C30 C39 103.9(3)
C32 O C31 C30 109.3(5)
C33 C30 C31 O -61.7(5)
C39 C30 C31 O 64.4(5)
S C30 C31 O 178.6(3)
C31 C30 C33 C34 -80.4(6)
C39 C30 C33 C34 153.0(5)
S C30 C33 C34 37.7(6)
C31 C30 C33 C38 91.1(5)
C39 C30 C33 C38 -35.6(6)
S C30 C33 C38 -150.9(4)
C38 C33 C34 C35 0.6(8)
C30 C33 C34 C35 172.0(5)
C33 C34 C35 C36 -1.1(9)
C34 C35 C36 C37 1.2(10)
C35 C36 C37 C38 -0.8(10)
C34 C33 C38 C37 -0.2(8)
C30 C33 C38 C37 -171.8(5)
C36 C37 C38 C33 0.3(9)
C33 C30 C39 C44 -50.8(6)
C31 C30 C39 C44 -174.6(4)
S C30 C39 C44 68.6(5)
C33 C30 C39 C40 133.7(5)
C31 C30 C39 C40 9.9(6)
S C30 C39 C40 -106.8(4)
C44 C39 C40 C41 0.7(7)
C30 C39 C40 C41 176.3(5)
C39 C40 C41 C42 -0.5(8)
C40 C41 C42 C43 0.2(9)
C41 C42 C43 C44 -0.1(9)
C42 C43 C44 C39 0.4(9)
C40 C39 C44 C43 -0.7(8)
C30 C39 C44 C43 -176.3(5)
